data_4037046
loop_
_publ_author_name
'Mukhopadhyay, Arindam'
'Maka, Vijay Kumar'
'Moorthy, Jarugu Narasimha'

_publ_section_title
;
 Fluoride-Triggered Ring-Opening of Photochromic Diarylpyrans into
 Merocyanine Dyes: Naked-Eye Sensing in Subppm Levels.
;
_journal_issue 17
_journal_name_full 'The Journal of organic chemistry'
_journal_page_first 7741
_journal_page_last 7750
_journal_paper_doi 10.1021/acs.joc.6b01361
_journal_volume 81
_journal_year 2016
_chemical_absolute_configuration unk
_chemical_formula_moiety 'C33 H44 O3 Si2'
_chemical_formula_sum 'C33 H44 O3 Si2'
_chemical_formula_weight 544.86
_chemical_melting_point 352.1(10)
_space_group_crystal_system monoclinic
_space_group_IT_number 4
_space_group_name_Hall 'P 2yb'
_space_group_name_H-M_alt 'P 1 21 1'
_atom_sites_solution_hydrogens geom
_audit_creation_method SHELXL-2014/7
_cell_angle_alpha 90
_cell_angle_beta 92.2340(10)
_cell_angle_gamma 90
_cell_formula_units_Z 2
_cell_length_a 6.1609(3)
_cell_length_b 13.3530(6)
_cell_length_c 18.5067(8)
_cell_measurement_reflns_used 150
_cell_measurement_temperature 100(2)
_cell_measurement_theta_max 20
_cell_measurement_theta_min 3
_cell_volume 1521.32(12)
_computing_cell_refinement 'Bruker SAINT'
_computing_data_collection 'Bruker APEX2'
_computing_data_reduction 'Bruker SAINT'
_computing_molecular_graphics 'Ortep for Windows (Farrugia, 2012)'
_computing_publication_material 'WinGX publication routines (Farrugia, 2012)'
_computing_structure_refinement 'SHELXL-2014/7 (Sheldrick, 2014)'
_diffrn_ambient_temperature 100(2)
_diffrn_measured_fraction_theta_full 0.999
_diffrn_measured_fraction_theta_max 0.997
_diffrn_measurement_device_type 'Bruker APEX-II CCD'
_diffrn_measurement_method '\f and \w scans'
_diffrn_radiation_monochromator graphite
_diffrn_radiation_type MoK\a
_diffrn_radiation_wavelength 0.71073
_diffrn_reflns_av_R_equivalents 0.0695
_diffrn_reflns_av_unetI/netI 0.1018
_diffrn_reflns_Laue_measured_fraction_full 0.999
_diffrn_reflns_Laue_measured_fraction_max 0.997
_diffrn_reflns_limit_h_max 8
_diffrn_reflns_limit_h_min -8
_diffrn_reflns_limit_k_max 17
_diffrn_reflns_limit_k_min -17
_diffrn_reflns_limit_l_max 24
_diffrn_reflns_limit_l_min -24
_diffrn_reflns_number 23380
_diffrn_reflns_point_group_measured_fraction_full 0.999
_diffrn_reflns_point_group_measured_fraction_max 0.997
_diffrn_reflns_theta_full 25.242
_diffrn_reflns_theta_max 28.350
_diffrn_reflns_theta_min 3.051
_diffrn_source 'sealed tube'
_exptl_absorpt_coefficient_mu 0.148
_exptl_absorpt_correction_type none
_exptl_crystal_colour colorless
_exptl_crystal_density_diffrn 1.189
_exptl_crystal_density_method 'not measured'
_exptl_crystal_description cuboidal
_exptl_crystal_F_000 588
_exptl_crystal_size_max 0.2
_exptl_crystal_size_mid 0.2
_exptl_crystal_size_min 0.2
_refine_diff_density_max 0.396
_refine_diff_density_min -0.300
_refine_diff_density_rms 0.060
_refine_ls_abs_structure_details
;
 Refined as an inversion twin.
;
_refine_ls_abs_structure_Flack -0.07(14)
_refine_ls_extinction_method none
_refine_ls_goodness_of_fit_ref 1.015
_refine_ls_hydrogen_treatment constr
_refine_ls_matrix_type full
_refine_ls_number_parameters 354
_refine_ls_number_reflns 7588
_refine_ls_number_restraints 1
_refine_ls_restrained_S_all 1.015
_refine_ls_R_factor_all 0.0955
_refine_ls_R_factor_gt 0.0539
_refine_ls_shift/su_max 0.000
_refine_ls_shift/su_mean 0.000
_refine_ls_structure_factor_coef Fsqd
_refine_ls_weighting_details 'w=1/[\s^2^(Fo^2^)+(0.0450P)^2^] where P=(Fo^2^+2Fc^2^)/3'
_refine_ls_weighting_scheme calc
_refine_ls_wR_factor_gt 0.0931
_refine_ls_wR_factor_ref 0.1052
_reflns_Friedel_coverage 0.919
_reflns_Friedel_fraction_full 0.999
_reflns_Friedel_fraction_max 0.997
_reflns_number_gt 5382
_reflns_number_total 7588
_reflns_threshold_expression 'I > 2\s(I)'
_cod_data_source_file jo6b01361_si_002.cif
_cod_data_source_block BP-P2
_cod_depositor_comments
;
The following automatic conversions were performed:

data item '_chemical_melting_point' value '78-80 deg C' was changed
to '352.1(10)' -- it was converted from degrees Celsius(C) to
Kelvins(K), the average value was taken and precision was estimated.

Automatic conversion script
Id: cif_fix_values 6909 2019-04-08 15:41:33Z antanas 
;
_cod_original_sg_symbol_H-M 'P 21'
_cod_database_code 4037046
_shelx_shelxl_version_number 2014/7
_shelx_space_group_comment
;
The symmetry employed for this shelxl refinement is uniquely defined
by the following loop, which should always be used as a source of
symmetry information in preference to the above space-group names.
They are only intended as comments.
;

loop_
_space_group_symop_operation_xyz
'x, y, z'
'-x, y+1/2, -z'

loop_
_atom_site_label
_atom_site_type_symbol
_atom_site_fract_x
_atom_site_fract_y
_atom_site_fract_z
_atom_site_U_iso_or_equiv
_atom_site_adp_type
_atom_site_occupancy
_atom_site_site_symmetry_order
_atom_site_calc_flag
_atom_site_refinement_flags_posn
_atom_site_refinement_flags_adp
Si1 Si 0.65565(15) -0.08155(7) 0.51048(5) 0.0162(2) Uani 1 1 d . .
O1 O 0.5014(4) -0.05686(18) 0.43657(12) 0.0185(6) Uani 1 1 d . .
C1 C 1.3712(7) 0.8036(3) 0.1970(2) 0.0286(10) Uani 1 1 d . .
H1A H 1.3627 0.8639 0.2250 0.043 Uiso 1 1 calc R U
H1B H 1.3143 0.8159 0.1488 0.043 Uiso 1 1 calc R U
H1C H 1.5200 0.7827 0.1953 0.043 Uiso 1 1 calc R U
Si2 Si 1.24286(15) 0.60387(8) 0.17558(5) 0.0182(2) Uani 1 1 d . .
O2 O 0.7955(4) 0.09266(19) 0.13233(12) 0.0199(6) Uani 1 1 d . .
C2 C 1.2378(6) 0.7210(3) 0.23197(19) 0.0190(8) Uani 1 1 d . .
O3 O 1.1017(4) 0.52330(19) 0.22350(13) 0.0261(6) Uani 1 1 d . .
C3 C 1.3350(7) 0.7010(3) 0.3076(2) 0.0286(10) Uani 1 1 d . .
H3A H 1.2528 0.6496 0.3304 0.043 Uiso 1 1 calc R U
H3B H 1.3304 0.7612 0.3359 0.043 Uiso 1 1 calc R U
H3C H 1.4830 0.6795 0.3043 0.043 Uiso 1 1 calc R U
C4 C 1.0028(6) 0.7571(3) 0.2375(2) 0.0281(10) Uani 1 1 d . .
H4A H 1.0009 0.8182 0.2648 0.042 Uiso 1 1 calc R U
H4B H 0.9197 0.7070 0.2612 0.042 Uiso 1 1 calc R U
H4C H 0.9408 0.7688 0.1898 0.042 Uiso 1 1 calc R U
C5 C 1.1122(6) 0.6251(3) 0.0844(2) 0.0279(10) Uani 1 1 d . .
H5A H 0.9576 0.6294 0.0884 0.042 Uiso 1 1 calc R U
H5B H 1.1464 0.5705 0.0531 0.042 Uiso 1 1 calc R U
H5C H 1.1653 0.6865 0.0646 0.042 Uiso 1 1 calc R U
C6 C 1.5217(6) 0.5558(3) 0.1665(3) 0.0411(12) Uani 1 1 d . .
H6A H 1.5905 0.5482 0.2136 0.062 Uiso 1 1 calc R U
H6B H 1.6033 0.6021 0.1386 0.062 Uiso 1 1 calc R U
H6C H 1.5160 0.4920 0.1426 0.062 Uiso 1 1 calc R U
C7 C 1.0080(5) 0.4325(3) 0.21058(19) 0.0202(8) Uani 1 1 d . .
C8 C 0.8898(6) 0.3914(3) 0.26488(19) 0.0257(9) Uani 1 1 d . .
H8 H 0.8814 0.4251 0.3087 0.031 Uiso 1 1 calc R U
C9 C 0.7835(7) 0.3007(3) 0.2553(2) 0.0255(9) Uani 1 1 d . .
H9 H 0.7068 0.2738 0.2930 0.031 Uiso 1 1 calc R U
C10 C 0.7897(6) 0.2494(3) 0.19016(19) 0.0178(8) Uani 1 1 d . .
C11 C 0.9105(6) 0.2915(3) 0.13625(19) 0.0198(8) Uani 1 1 d . .
H11 H 0.9184 0.2581 0.0923 0.024 Uiso 1 1 calc R U
C12 C 1.0194(6) 0.3812(3) 0.1456(2) 0.0229(9) Uani 1 1 d . .
H12 H 1.1001 0.4071 0.1085 0.027 Uiso 1 1 calc R U
C13 C 0.6580(6) 0.1547(3) 0.1760(2) 0.0186(8) Uani 1 1 d . .
C14 C 0.4494(6) 0.1794(3) 0.1344(2) 0.0223(9) Uani 1 1 d . .
H14 H 0.3763 0.2383 0.1447 0.027 Uiso 1 1 calc R U
C15 C 0.3677(6) 0.1186(3) 0.08307(19) 0.0230(9) Uani 1 1 d . .
H15 H 0.2368 0.1341 0.0590 0.028 Uiso 1 1 calc R U
C16 C 0.6962(6) 0.0167(3) 0.09282(19) 0.0194(8) Uani 1 1 d . .
C17 C 0.8184(6) -0.0660(3) 0.07756(19) 0.0252(9) Uani 1 1 d . .
H17 H 0.9597 -0.0721 0.0966 0.030 Uiso 1 1 calc R U
C18 C 0.7286(7) -0.1403(3) 0.0334(2) 0.0288(10) Uani 1 1 d . .
H18 H 0.8094 -0.1972 0.0234 0.035 Uiso 1 1 calc R U
C19 C 0.5196(7) -0.1304(3) 0.0042(2) 0.0296(10) Uani 1 1 d . .
H19 H 0.4610 -0.1801 -0.0259 0.036 Uiso 1 1 calc R U
C20 C 0.3979(6) -0.0469(3) 0.0196(2) 0.0266(9) Uani 1 1 d . .
H20 H 0.2576 -0.0404 -0.0003 0.032 Uiso 1 1 calc R U
C21 C 0.6131(5) 0.0966(3) 0.24573(18) 0.0168(8) Uani 1 1 d . .
C22 C 0.7794(6) 0.0424(3) 0.2801(2) 0.0208(8) Uani 1 1 d . .
H22 H 0.9156 0.0408 0.2601 0.025 Uiso 1 1 calc R U
C23 C 0.7460(6) -0.0092(3) 0.3435(2) 0.0210(9) Uani 1 1 d . .
H23 H 0.8591 -0.0454 0.3656 0.025 Uiso 1 1 calc R U
C24 C 0.5453(6) -0.0071(3) 0.37389(19) 0.0162(8) Uani 1 1 d . .
C25 C 0.3766(6) 0.0446(3) 0.33941(19) 0.0189(8) Uani 1 1 d . .
H25 H 0.2396 0.0448 0.3588 0.023 Uiso 1 1 calc R U
C26 C 0.4118(6) 0.0959(3) 0.27587(18) 0.0200(8) Uani 1 1 d . .
H26 H 0.2975 0.1306 0.2531 0.024 Uiso 1 1 calc R U
C27 C 0.4796(6) -0.0577(3) 0.58772(19) 0.0214(9) Uani 1 1 d . .
H27A H 0.5565 -0.0751 0.6321 0.032 Uiso 1 1 calc R U
H27B H 0.3503 -0.0975 0.5824 0.032 Uiso 1 1 calc R U
H27C H 0.4410 0.0119 0.5887 0.032 Uiso 1 1 calc R U
C28 C 0.8930(6) 0.0031(3) 0.5173(2) 0.0235(9) Uani 1 1 d . .
H28A H 0.9466 0.0063 0.5666 0.035 Uiso 1 1 calc R U
H28B H 0.8506 0.0689 0.5012 0.035 Uiso 1 1 calc R U
H28C H 1.0051 -0.0219 0.4875 0.035 Uiso 1 1 calc R U
C29 C 0.8552(7) -0.2388(3) 0.4380(2) 0.0284(10) Uani 1 1 d . .
H29A H 0.8914 -0.3087 0.4359 0.043 Uiso 1 1 calc R U
H29B H 0.9856 -0.1996 0.4371 0.043 Uiso 1 1 calc R U
H29C H 0.7617 -0.2217 0.3972 0.043 Uiso 1 1 calc R U
C30 C 0.5366(6) -0.2839(3) 0.5104(2) 0.0242(9) Uani 1 1 d . .
H30A H 0.4658 -0.2729 0.5551 0.036 Uiso 1 1 calc R U
H30B H 0.5788 -0.3529 0.5072 0.036 Uiso 1 1 calc R U
H30C H 0.4386 -0.2676 0.4706 0.036 Uiso 1 1 calc R U
C31 C 0.8917(6) -0.2393(3) 0.5733(2) 0.0234(9) Uani 1 1 d . .
H31A H 0.8170 -0.2278 0.6171 0.035 Uiso 1 1 calc R U
H31B H 1.0159 -0.1961 0.5720 0.035 Uiso 1 1 calc R U
H31C H 0.9382 -0.3079 0.5717 0.035 Uiso 1 1 calc R U
C32 C 0.7382(6) -0.2174(3) 0.50803(19) 0.0182(8) Uani 1 1 d . .
C33 C 0.4846(6) 0.0280(3) 0.0650(2) 0.0216(9) Uani 1 1 d . .

loop_
_atom_site_aniso_label
_atom_site_aniso_U_11
_atom_site_aniso_U_22
_atom_site_aniso_U_33
_atom_site_aniso_U_23
_atom_site_aniso_U_13
_atom_site_aniso_U_12
Si1 0.0178(5) 0.0139(5) 0.0169(5) 0.0018(5) 0.0012(4) -0.0014(5)
O1 0.0178(12) 0.0206(14) 0.0174(12) 0.0062(11) 0.0032(10) -0.0015(11)
C1 0.034(2) 0.024(2) 0.028(2) 0.0005(19) 0.0030(19) -0.0043(19)
Si2 0.0171(5) 0.0194(5) 0.0183(5) -0.0009(5) 0.0024(4) 0.0000(5)
O2 0.0221(12) 0.0184(14) 0.0194(13) -0.0012(12) 0.0040(10) 0.0001(12)
C2 0.0188(19) 0.021(2) 0.018(2) -0.0008(16) 0.0015(16) -0.0024(17)
O3 0.0377(16) 0.0203(15) 0.0203(14) -0.0021(12) 0.0043(12) -0.0078(13)
C3 0.035(2) 0.026(2) 0.024(2) -0.0002(18) -0.0047(19) -0.002(2)
C4 0.033(2) 0.028(2) 0.024(2) -0.0006(19) 0.0086(18) 0.007(2)
C5 0.033(2) 0.031(2) 0.019(2) 0.0015(18) 0.0026(17) -0.0017(19)
C6 0.026(2) 0.042(3) 0.055(3) -0.012(2) 0.003(2) 0.008(2)
C7 0.0199(19) 0.017(2) 0.0235(19) 0.0024(17) -0.0031(15) -0.0002(17)
C8 0.040(2) 0.026(2) 0.0119(18) -0.0006(17) 0.0042(17) -0.0052(19)
C9 0.035(2) 0.026(2) 0.0159(19) 0.0034(18) 0.0071(17) -0.0090(19)
C10 0.0193(19) 0.0165(19) 0.0172(19) 0.0042(16) -0.0029(15) 0.0031(16)
C11 0.022(2) 0.019(2) 0.0187(19) -0.0026(17) 0.0064(16) 0.0008(17)
C12 0.027(2) 0.022(2) 0.020(2) 0.0025(17) 0.0092(17) -0.0029(18)
C13 0.0210(19) 0.0161(19) 0.0188(19) -0.0002(16) 0.0031(16) 0.0013(17)
C14 0.025(2) 0.017(2) 0.025(2) 0.0049(17) 0.0040(17) 0.0033(17)
C15 0.0225(19) 0.027(2) 0.0193(19) 0.0034(18) -0.0026(16) 0.0027(18)
C16 0.024(2) 0.021(2) 0.0131(18) 0.0043(16) 0.0052(16) -0.0023(18)
C17 0.029(2) 0.029(2) 0.0183(19) 0.0034(18) 0.0060(16) 0.0034(19)
C18 0.045(3) 0.021(2) 0.022(2) -0.0040(19) 0.013(2) 0.001(2)
C19 0.042(3) 0.027(2) 0.020(2) -0.0035(18) 0.0025(19) -0.007(2)
C20 0.032(2) 0.029(2) 0.019(2) 0.0016(18) 0.0028(17) -0.003(2)
C21 0.0217(18) 0.0125(18) 0.0160(18) 0.0002(17) -0.0020(15) -0.0030(17)
C22 0.0167(19) 0.023(2) 0.023(2) -0.0005(17) 0.0048(16) -0.0022(17)
C23 0.021(2) 0.021(2) 0.021(2) 0.0054(17) -0.0002(16) 0.0038(17)
C24 0.0226(19) 0.0111(18) 0.0148(19) -0.0014(15) 0.0009(15) -0.0016(16)
C25 0.0198(19) 0.019(2) 0.0183(19) -0.0008(16) 0.0023(16) -0.0026(17)
C26 0.0230(19) 0.0153(19) 0.0214(19) 0.0024(17) -0.0036(16) 0.0045(18)
C27 0.024(2) 0.021(2) 0.0193(19) -0.0005(16) 0.0021(16) 0.0030(17)
C28 0.023(2) 0.019(2) 0.028(2) 0.0034(17) -0.0030(17) -0.0010(17)
C29 0.039(2) 0.022(2) 0.025(2) 0.0011(18) 0.0037(19) 0.009(2)
C30 0.031(2) 0.017(2) 0.024(2) 0.0019(17) -0.0067(18) -0.0021(18)
C31 0.026(2) 0.018(2) 0.026(2) 0.0030(17) -0.0019(17) 0.0020(18)
C32 0.0203(19) 0.0154(19) 0.0188(19) 0.0023(16) -0.0008(16) -0.0019(16)
C33 0.027(2) 0.021(2) 0.017(2) 0.0032(17) 0.0024(17) -0.0001(18)

loop_
_atom_type_symbol
_atom_type_description
_atom_type_scat_dispersion_real
_atom_type_scat_dispersion_imag
_atom_type_scat_source
C C 0.0033 0.0016 'International Tables Vol C Tables 4.2.6.8 and 6.1.1.4'
Si Si 0.0817 0.0704 'International Tables Vol C Tables 4.2.6.8 and 6.1.1.4'
O O 0.0106 0.0060 'International Tables Vol C Tables 4.2.6.8 and 6.1.1.4'
H H 0.0000 0.0000 'International Tables Vol C Tables 4.2.6.8 and 6.1.1.4'

loop_
_geom_angle_atom_site_label_1
_geom_angle_atom_site_label_2
_geom_angle_atom_site_label_3
_geom_angle
O1 Si1 C28 111.04(16)
O1 Si1 C27 105.45(15)
C28 Si1 C27 109.09(18)
O1 Si1 C32 108.44(14)
C28 Si1 C32 112.12(17)
C27 Si1 C32 110.50(17)
C24 O1 Si1 131.6(2)
C2 C1 H1A 109.5
C2 C1 H1B 109.5
H1A C1 H1B 109.5
C2 C1 H1C 109.5
H1A C1 H1C 109.5
H1B C1 H1C 109.5
O3 Si2 C6 109.34(18)
O3 Si2 C5 111.43(16)
C6 Si2 C5 109.9(2)
O3 Si2 C2 102.83(14)
C6 Si2 C2 112.04(19)
C5 Si2 C2 111.09(18)
C16 O2 C13 117.2(3)
C3 C2 C4 109.4(3)
C3 C2 C1 108.4(3)
C4 C2 C1 109.0(3)
C3 C2 Si2 110.4(3)
C4 C2 Si2 109.5(3)
C1 C2 Si2 110.1(2)
C7 O3 Si2 135.3(2)
C2 C3 H3A 109.5
C2 C3 H3B 109.5
H3A C3 H3B 109.5
C2 C3 H3C 109.5
H3A C3 H3C 109.5
H3B C3 H3C 109.5
C2 C4 H4A 109.5
C2 C4 H4B 109.5
H4A C4 H4B 109.5
C2 C4 H4C 109.5
H4A C4 H4C 109.5
H4B C4 H4C 109.5
Si2 C5 H5A 109.5
Si2 C5 H5B 109.5
H5A C5 H5B 109.5
Si2 C5 H5C 109.5
H5A C5 H5C 109.5
H5B C5 H5C 109.5
Si2 C6 H6A 109.5
Si2 C6 H6B 109.5
H6A C6 H6B 109.5
Si2 C6 H6C 109.5
H6A C6 H6C 109.5
H6B C6 H6C 109.5
O3 C7 C8 117.4(3)
O3 C7 C12 123.8(3)
C8 C7 C12 118.8(3)
C7 C8 C9 121.1(4)
C7 C8 H8 119.5
C9 C8 H8 119.5
C8 C9 C10 120.9(3)
C8 C9 H9 119.6
C10 C9 H9 119.6
C11 C10 C9 117.3(3)
C11 C10 C13 120.7(3)
C9 C10 C13 121.8(3)
C12 C11 C10 122.2(3)
C12 C11 H11 118.9
C10 C11 H11 118.9
C11 C12 C7 119.7(3)
C11 C12 H12 120.1
C7 C12 H12 120.1
O2 C13 C14 110.1(3)
O2 C13 C10 104.5(3)
C14 C13 C10 110.1(3)
O2 C13 C21 107.9(3)
C14 C13 C21 111.2(3)
C10 C13 C21 112.8(3)
C15 C14 C13 121.4(3)
C15 C14 H14 119.3
C13 C14 H14 119.3
C14 C15 C33 119.6(3)
C14 C15 H15 120.2
C33 C15 H15 120.2
C17 C16 O2 117.7(3)
C17 C16 C33 121.7(4)
O2 C16 C33 120.4(3)
C16 C17 C18 119.2(4)
C16 C17 H17 120.4
C18 C17 H17 120.4
C19 C18 C17 120.3(4)
C19 C18 H18 119.8
C17 C18 H18 119.8
C20 C19 C18 120.2(4)
C20 C19 H19 119.9
C18 C19 H19 119.9
C19 C20 C33 120.2(4)
C19 C20 H20 119.9
C33 C20 H20 119.9
C26 C21 C22 118.1(3)
C26 C21 C13 122.4(3)
C22 C21 C13 119.5(3)
C23 C22 C21 121.1(3)
C23 C22 H22 119.4
C21 C22 H22 119.4
C24 C23 C22 120.1(3)
C24 C23 H23 120.0
C22 C23 H23 120.0
O1 C24 C23 123.0(3)
O1 C24 C25 117.5(3)
C23 C24 C25 119.5(3)
C24 C25 C26 119.9(3)
C24 C25 H25 120.0
C26 C25 H25 120.0
C21 C26 C25 121.3(3)
C21 C26 H26 119.4
C25 C26 H26 119.4
Si1 C27 H27A 109.5
Si1 C27 H27B 109.5
H27A C27 H27B 109.5
Si1 C27 H27C 109.5
H27A C27 H27C 109.5
H27B C27 H27C 109.5
Si1 C28 H28A 109.5
Si1 C28 H28B 109.5
H28A C28 H28B 109.5
Si1 C28 H28C 109.5
H28A C28 H28C 109.5
H28B C28 H28C 109.5
C32 C29 H29A 109.5
C32 C29 H29B 109.5
H29A C29 H29B 109.5
C32 C29 H29C 109.5
H29A C29 H29C 109.5
H29B C29 H29C 109.5
C32 C30 H30A 109.5
C32 C30 H30B 109.5
H30A C30 H30B 109.5
C32 C30 H30C 109.5
H30A C30 H30C 109.5
H30B C30 H30C 109.5
C32 C31 H31A 109.5
C32 C31 H31B 109.5
H31A C31 H31B 109.5
C32 C31 H31C 109.5
H31A C31 H31C 109.5
H31B C31 H31C 109.5
C30 C32 C31 110.0(3)
C30 C32 C29 109.0(3)
C31 C32 C29 109.5(3)
C30 C32 Si1 109.7(2)
C31 C32 Si1 108.9(2)
C29 C32 Si1 109.6(2)
C16 C33 C20 118.3(4)
C16 C33 C15 118.1(4)
C20 C33 C15 123.5(3)

loop_
_geom_bond_atom_site_label_1
_geom_bond_atom_site_label_2
_geom_bond_distance
Si1 O1 1.668(2)
Si1 C28 1.849(4)
Si1 C27 1.855(3)
Si1 C32 1.885(4)
O1 C24 1.373(4)
C1 C2 1.534(5)
C1 H1A 0.9600
C1 H1B 0.9600
C1 H1C 0.9600
Si2 O3 1.661(3)
Si2 C6 1.848(4)
Si2 C5 1.863(4)
Si2 C2 1.882(4)
O2 C16 1.380(4)
O2 C13 1.453(4)
C2 C3 1.525(5)
C2 C4 1.533(5)
O3 C7 1.360(4)
C3 H3A 0.9600
C3 H3B 0.9600
C3 H3C 0.9600
C4 H4A 0.9600
C4 H4B 0.9600
C4 H4C 0.9600
C5 H5A 0.9600
C5 H5B 0.9600
C5 H5C 0.9600
C6 H6A 0.9600
C6 H6B 0.9600
C6 H6C 0.9600
C7 C8 1.378(5)
C7 C12 1.389(5)
C8 C9 1.385(5)
C8 H8 0.9300
C9 C10 1.389(5)
C9 H9 0.9300
C10 C11 1.387(5)
C10 C13 1.520(5)
C11 C12 1.381(5)
C11 H11 0.9300
C12 H12 0.9300
C13 C14 1.509(5)
C13 C21 1.539(5)
C14 C15 1.333(5)
C14 H14 0.9300
C15 C33 1.454(5)
C15 H15 0.9300
C16 C17 1.371(5)
C16 C33 1.391(5)
C17 C18 1.387(5)
C17 H17 0.9300
C18 C19 1.384(6)
C18 H18 0.9300
C19 C20 1.379(6)
C19 H19 0.9300
C20 C33 1.399(5)
C20 H20 0.9300
C21 C26 1.379(5)
C21 C22 1.388(5)
C22 C23 1.383(5)
C22 H22 0.9300
C23 C24 1.379(5)
C23 H23 0.9300
C24 C25 1.383(5)
C25 C26 1.386(5)
C25 H25 0.9300
C26 H26 0.9300
C27 H27A 0.9600
C27 H27B 0.9600
C27 H27C 0.9600
C28 H28A 0.9600
C28 H28B 0.9600
C28 H28C 0.9600
C29 C32 1.534(5)
C29 H29A 0.9600
C29 H29B 0.9600
C29 H29C 0.9600
C30 C32 1.529(5)
C30 H30A 0.9600
C30 H30B 0.9600
C30 H30C 0.9600
C31 C32 1.533(5)
C31 H31A 0.9600
C31 H31B 0.9600
C31 H31C 0.9600

loop_
_geom_torsion_atom_site_label_1
_geom_torsion_atom_site_label_2
_geom_torsion_atom_site_label_3
_geom_torsion_atom_site_label_4
_geom_torsion
C28 Si1 O1 C24 19.5(3)
C27 Si1 O1 C24 137.5(3)
C32 Si1 O1 C24 -104.1(3)
O3 Si2 C2 C3 57.9(3)
C6 Si2 C2 C3 -59.5(3)
C5 Si2 C2 C3 177.2(3)
O3 Si2 C2 C4 -62.7(3)
C6 Si2 C2 C4 180.0(3)
C5 Si2 C2 C4 56.6(3)
O3 Si2 C2 C1 177.5(3)
C6 Si2 C2 C1 60.2(3)
C5 Si2 C2 C1 -63.2(3)
C6 Si2 O3 C7 -75.0(4)
C5 Si2 O3 C7 46.7(4)
C2 Si2 O3 C7 165.8(3)
Si2 O3 C7 C8 -175.9(3)
Si2 O3 C7 C12 2.0(6)
O3 C7 C8 C9 177.9(3)
C12 C7 C8 C9 -0.1(6)
C7 C8 C9 C10 -1.2(6)
C8 C9 C10 C11 1.5(6)
C8 C9 C10 C13 -174.4(3)
C9 C10 C11 C12 -0.7(5)
C13 C10 C11 C12 175.3(3)
C10 C11 C12 C7 -0.6(6)
O3 C7 C12 C11 -176.9(3)
C8 C7 C12 C11 1.0(5)
C16 O2 C13 C14 -42.2(4)
C16 O2 C13 C10 -160.5(3)
C16 O2 C13 C21 79.3(3)
C11 C10 C13 O2 39.8(4)
C9 C10 C13 O2 -144.4(3)
C11 C10 C13 C14 -78.4(4)
C9 C10 C13 C14 97.4(4)
C11 C10 C13 C21 156.8(3)
C9 C10 C13 C21 -27.5(5)
O2 C13 C14 C15 27.6(5)
C10 C13 C14 C15 142.3(4)
C21 C13 C14 C15 -91.9(4)
C13 C14 C15 C33 -1.9(5)
C13 O2 C16 C17 -152.3(3)
C13 O2 C16 C33 32.6(4)
O2 C16 C17 C18 -175.2(3)
C33 C16 C17 C18 -0.1(5)
C16 C17 C18 C19 1.0(6)
C17 C18 C19 C20 -0.8(6)
C18 C19 C20 C33 -0.3(6)
O2 C13 C21 C26 -139.4(3)
C14 C13 C21 C26 -18.5(5)
C10 C13 C21 C26 105.7(4)
O2 C13 C21 C22 40.5(4)
C14 C13 C21 C22 161.3(3)
C10 C13 C21 C22 -74.4(4)
C26 C21 C22 C23 -1.3(6)
C13 C21 C22 C23 178.9(3)
C21 C22 C23 C24 -0.4(6)
Si1 O1 C24 C23 33.7(5)
Si1 O1 C24 C25 -148.4(3)
C22 C23 C24 O1 179.8(3)
C22 C23 C24 C25 1.9(5)
O1 C24 C25 C26 -179.9(3)
C23 C24 C25 C26 -1.8(5)
C22 C21 C26 C25 1.4(5)
C13 C21 C26 C25 -178.8(3)
C24 C25 C26 C21 0.2(6)
O1 Si1 C32 C30 -63.0(3)
C28 Si1 C32 C30 174.1(3)
C27 Si1 C32 C30 52.1(3)
O1 Si1 C32 C31 176.5(2)
C28 Si1 C32 C31 53.6(3)
C27 Si1 C32 C31 -68.4(3)
O1 Si1 C32 C29 56.7(3)
C28 Si1 C32 C29 -66.3(3)
C27 Si1 C32 C29 171.8(3)
C17 C16 C33 C20 -0.9(5)
O2 C16 C33 C20 174.0(3)
C17 C16 C33 C15 -179.1(3)
O2 C16 C33 C15 -4.2(5)
C19 C20 C33 C16 1.1(5)
C19 C20 C33 C15 179.2(3)
C14 C15 C33 C16 -11.2(5)
C14 C15 C33 C20 170.7(4)
